data_4309806
loop_
_publ_author_name
'Mah\'e, N.'
'Guillou, O.'
'Daiguebonne, C.'
'G\'erault, Y.'
'Caneschi, A.'
'Sangregorio, C.'
'Chane-Ching, J. Y.'
'Car, P. E.'
'Roisnel, T.'

_publ_section_title
;
 Polynuclear Lanthanide Hydroxo Complexes: New Chemical Precursors for
 Coordination Polymers
;
_journal_coden_ASTM INOCAJ
_journal_issue 22
_journal_name_full 'Inorganic Chemistry'
_journal_page_first 7743
_journal_page_last 7750
_journal_paper_doi 10.1021/ic0401086
_journal_volume 44
_journal_year 2005
_chemical_formula_sum 'N8 O49 Yb6'
_chemical_formula_weight 1934.32
_space_group_IT_number 2
_symmetry_cell_setting triclinic
_symmetry_space_group_name_Hall '-P 1'
_symmetry_space_group_name_H-M 'P -1'
_atom_sites_solution_hydrogens geom
_atom_sites_solution_primary direct
_atom_sites_solution_secondary difmap
_audit_creation_method SHELXL-97
_cell_angle_alpha 96.5240(7)
_cell_angle_beta 108.7010(7)
_cell_angle_gamma 110.7920(11)
_cell_formula_units_Z 1
_cell_length_a 9.99500(10)
_cell_length_b 10.0266(2)
_cell_length_c 11.3080(2)
_cell_measurement_temperature 298(2)
_cell_volume 969.84(3)
_computing_structure_refinement 'SHELXL-97 (Sheldrick, 1997)'
_computing_structure_solution 'SHELXS-97 (Sheldrick, 1990)'
_diffrn_ambient_temperature 298(2)
_diffrn_measured_fraction_theta_full 0.994
_diffrn_measured_fraction_theta_max 0.994
_diffrn_radiation_monochromator graphite
_diffrn_radiation_source 'fine-focus sealed tube'
_diffrn_radiation_type MoK\a
_diffrn_radiation_wavelength 0.71073
_diffrn_reflns_av_R_equivalents 0.0331
_diffrn_reflns_av_sigmaI/netI 0.0529
_diffrn_reflns_limit_h_max 14
_diffrn_reflns_limit_h_min -14
_diffrn_reflns_limit_k_max 13
_diffrn_reflns_limit_k_min -14
_diffrn_reflns_limit_l_max 16
_diffrn_reflns_limit_l_min -15
_diffrn_reflns_number 10145
_diffrn_reflns_theta_full 32.10
_diffrn_reflns_theta_max 32.10
_diffrn_reflns_theta_min 2.37
_exptl_absorpt_coefficient_mu 14.471
_exptl_crystal_density_diffrn 3.312
_exptl_crystal_density_method 'not measured'
_exptl_crystal_F_000 868
_refine_diff_density_max 3.546
_refine_diff_density_min -3.650
_refine_diff_density_rms 0.331
_refine_ls_extinction_coef 0.0120(3)
_refine_ls_extinction_expression Fc^*^=kFc[1+0.001xFc^2^\l^3^/sin(2\q)]^-1/4^
_refine_ls_extinction_method SHELXL
_refine_ls_goodness_of_fit_ref 1.084
_refine_ls_hydrogen_treatment mixed
_refine_ls_matrix_type full
_refine_ls_number_parameters 287
_refine_ls_number_reflns 6737
_refine_ls_number_restraints 0
_refine_ls_restrained_S_all 1.084
_refine_ls_R_factor_all 0.0429
_refine_ls_R_factor_gt 0.0360
_refine_ls_shift/su_max 0.001
_refine_ls_shift/su_mean 0.000
_refine_ls_structure_factor_coef Fsqd
_refine_ls_weighting_details 'calc w=1/[\s^2^(Fo^2^)+(0.0373P)^2^+3.6139P] where P=(Fo^2^+2Fc^2^)/3'
_refine_ls_weighting_scheme calc
_refine_ls_wR_factor_gt 0.0851
_refine_ls_wR_factor_ref 0.0890
_reflns_number_gt 5985
_reflns_number_total 6737
_reflns_threshold_expression >2sigma(I)
_cod_data_source_file ic0401086_5.cif
_cod_data_source_block ybno
_cod_depositor_comments
;
The following automatic conversions were performed:

data name '_atom_site_symetry_multiplicity' was replaced with
'_atom_site_symmetry_multiplicity' as specified in the replacement
file 'data/replacement-values/replacement_tags.lst'.

Automatic conversion script
Id: cif_correct_tags 9268 2022-04-12 08:56:07Z antanas 
;
_cod_database_code 4309806

loop_
_symmetry_equiv_pos_as_xyz
'x, y, z'
'-x, -y, -z'

loop_
_atom_site_label
_atom_site_type_symbol
_atom_site_fract_x
_atom_site_fract_y
_atom_site_fract_z
_atom_site_U_iso_or_equiv
_atom_site_adp_type
_atom_site_occupancy
_atom_site_symmetry_multiplicity
_atom_site_calc_flag
_atom_site_refinement_flags
_atom_site_disorder_assembly
_atom_site_disorder_group
Yb1 Yb 0.64981(2) 0.76292(2) 0.52205(2) 0.01365(7) Uani 1 1 d . . .
Yb2 Yb 0.73981(2) 0.47993(2) 0.61547(2) 0.01253(7) Uani 1 1 d . . .
Yb3 Yb 0.47939(2) 0.56751(2) 0.70506(2) 0.01302(7) Uani 1 1 d . . .
O O 0.5000 0.5000 0.5000 0.0141(9) Uani 1 2 d S . .
O1 O 0.7478(4) 0.6064(4) 0.4578(4) 0.0163(7) Uani 1 1 d . . .
O2 O 0.7214(4) 0.6851(4) 0.7059(3) 0.0144(7) Uani 1 1 d . . .
O3 O 0.4589(4) 0.6325(4) 0.3200(4) 0.0153(7) Uani 1 1 d . . .
O4 O 0.4291(4) 0.7096(4) 0.5668(4) 0.0154(7) Uani 1 1 d . . .
N1 N 0.6750(6) 0.9765(6) 0.3660(5) 0.0255(10) Uani 1 1 d . . .
O11 O 0.5895(6) 0.9553(6) 0.4303(5) 0.0344(11) Uani 1 1 d . . .
O12 O 0.7438(6) 0.8924(6) 0.3677(6) 0.0373(12) Uani 1 1 d . . .
O13 O 0.6906(7) 1.0737(7) 0.3083(6) 0.0483(15) Uani 1 1 d . . .
N2 N 0.8932(6) 0.2822(5) 0.5994(5) 0.0208(9) Uani 1 1 d . . .
O21 O 0.9130(5) 0.3928(5) 0.5526(5) 0.0283(9) Uani 1 1 d . . .
O22 O 0.7925(5) 0.2517(5) 0.6491(4) 0.0259(9) Uani 1 1 d . . .
O23 O 0.9675(6) 0.2071(6) 0.5950(6) 0.0379(12) Uani 1 1 d . . .
N3 N 0.2430(6) 0.4972(7) 0.8121(5) 0.0248(11) Uani 1 1 d . . .
O31 O 0.1443(5) 0.4648(7) 0.8581(5) 0.0373(13) Uani 1 1 d . . .
O32 O 0.2550(5) 0.5878(5) 0.7439(4) 0.0271(9) Uani 1 1 d . . .
O33 O 0.3410(6) 0.4406(6) 0.8321(5) 0.0322(11) Uani 1 1 d . . .
OW11 O 0.9326(6) 0.9074(6) 0.6209(6) 0.0388(12) Uani 1 1 d . . .
OW12 O 0.7184(6) 0.9692(5) 0.6960(5) 0.0304(10) Uani 1 1 d . . .
OW21 O 1.0010(5) 0.6699(5) 0.7023(4) 0.0274(9) Uani 1 1 d . . .
OW22 O 0.8649(5) 0.4985(5) 0.8432(4) 0.0270(9) Uani 1 1 d . . .
OW31 O 0.5573(5) 0.8120(6) 0.8459(5) 0.0312(10) Uani 1 1 d . . .
OW32 O 0.6552(5) 0.5959(6) 0.9151(4) 0.0271(9) Uani 1 1 d . . .
N4 N 0.3195(8) 0.7875(7) 0.0390(6) 0.0372(14) Uani 1 1 d . . .
O41 O 0.4217(8) 0.7450(8) 0.0934(7) 0.0591(18) Uani 1 1 d . . .
O42 O 0.3289(8) 0.8526(8) -0.0455(6) 0.0537(17) Uani 1 1 d . . .
O43 O 0.2023(10) 0.7543(9) 0.0679(8) 0.068(2) Uani 1 1 d . . .
OW1 O 0.7691(10) 0.8982(9) 0.1031(7) 0.072(2) Uani 1 1 d . . .
OW2 O 0.0330(11) 0.1490(11) 0.0596(10) 0.108(4) Uani 1 1 d . . .

loop_
_atom_site_aniso_label
_atom_site_aniso_U_11
_atom_site_aniso_U_22
_atom_site_aniso_U_33
_atom_site_aniso_U_23
_atom_site_aniso_U_13
_atom_site_aniso_U_12
Yb1 0.01336(11) 0.01189(11) 0.01550(11) 0.00403(8) 0.00535(8) 0.00510(8)
Yb2 0.01169(10) 0.01245(11) 0.01388(11) 0.00315(8) 0.00465(8) 0.00585(8)
Yb3 0.01237(10) 0.01487(12) 0.01292(11) 0.00355(8) 0.00534(8) 0.00649(8)
O 0.009(2) 0.019(3) 0.015(2) 0.0060(19) 0.0034(17) 0.0074(18)
O1 0.0133(15) 0.0168(18) 0.0172(17) 0.0042(14) 0.0059(13) 0.0044(13)
O2 0.0132(15) 0.0125(17) 0.0133(16) 0.0022(13) 0.0019(12) 0.0038(13)
O3 0.0149(16) 0.0157(18) 0.0158(17) 0.0050(14) 0.0053(13) 0.0070(13)
O4 0.0156(16) 0.0136(17) 0.0170(17) 0.0020(14) 0.0057(13) 0.0072(13)
N1 0.028(2) 0.017(2) 0.029(3) 0.008(2) 0.009(2) 0.0079(19)
O11 0.048(3) 0.035(3) 0.036(3) 0.013(2) 0.025(2) 0.026(2)
O12 0.038(3) 0.036(3) 0.059(3) 0.025(3) 0.032(3) 0.022(2)
O13 0.061(4) 0.040(3) 0.048(3) 0.030(3) 0.023(3) 0.018(3)
N2 0.020(2) 0.016(2) 0.026(2) 0.0050(18) 0.0070(18) 0.0082(17)
O21 0.025(2) 0.021(2) 0.044(3) 0.0105(19) 0.0191(19) 0.0092(17)
O22 0.027(2) 0.028(2) 0.035(2) 0.0150(19) 0.0186(18) 0.0162(18)
O23 0.038(3) 0.034(3) 0.060(3) 0.016(3) 0.025(2) 0.028(2)
N3 0.018(2) 0.037(3) 0.017(2) 0.007(2) 0.0067(17) 0.010(2)
O31 0.022(2) 0.065(4) 0.033(3) 0.017(3) 0.0171(19) 0.021(2)
O32 0.028(2) 0.032(3) 0.030(2) 0.0102(19) 0.0152(18) 0.0180(19)
O33 0.031(2) 0.055(3) 0.034(2) 0.029(2) 0.0212(19) 0.030(2)
OW11 0.028(2) 0.024(3) 0.056(3) 0.005(2) 0.018(2) 0.0022(19)
OW12 0.043(3) 0.018(2) 0.028(2) 0.0025(18) 0.013(2) 0.0107(19)
OW21 0.021(2) 0.027(2) 0.031(2) 0.0041(19) 0.0071(17) 0.0114(17)
OW22 0.024(2) 0.030(2) 0.023(2) 0.0071(18) 0.0044(16) 0.0116(18)
OW31 0.028(2) 0.032(3) 0.029(2) -0.0048(19) 0.0096(18) 0.0129(19)
OW32 0.026(2) 0.037(3) 0.019(2) 0.0069(18) 0.0068(16) 0.0160(19)
N4 0.053(4) 0.029(3) 0.033(3) 0.012(3) 0.021(3) 0.017(3)
O41 0.047(3) 0.063(5) 0.065(4) 0.034(4) 0.013(3) 0.024(3)
O42 0.075(4) 0.058(4) 0.052(4) 0.036(3) 0.037(3) 0.036(4)
O43 0.103(6) 0.085(6) 0.089(5) 0.058(5) 0.078(5) 0.071(5)
OW1 0.089(5) 0.073(5) 0.051(4) 0.008(4) 0.038(4) 0.022(4)
OW2 0.082(6) 0.088(7) 0.096(7) -0.041(5) -0.038(5) 0.055(5)

loop_
_atom_type_symbol
_atom_type_description
_atom_type_scat_dispersion_real
_atom_type_scat_dispersion_imag
_atom_type_scat_source
O O 0.0106 0.0060 'International Tables Vol C Tables 4.2.6.8 and 6.1.1.4'
N N 0.0061 0.0033 'International Tables Vol C Tables 4.2.6.8 and 6.1.1.4'
Yb Yb -0.3850 5.5486 'International Tables Vol C Tables 4.2.6.8 and 6.1.1.4'

loop_
_geom_angle_atom_site_label_1
_geom_angle_atom_site_label_2
_geom_angle_atom_site_label_3
_geom_angle
_geom_angle_site_symmetry_1
_geom_angle_site_symmetry_3
_geom_angle_publ_flag
O1 Yb1 O2 80.08(14) . . ?
O1 Yb1 O3 79.16(14) . . ?
O2 Yb1 O3 129.84(13) . . ?
O1 Yb1 O4 129.40(14) . . ?
O2 Yb1 O4 79.77(13) . . ?
O3 Yb1 O4 79.26(13) . . ?
O1 Yb1 OW12 140.77(16) . . ?
O2 Yb1 OW12 75.24(15) . . ?
O3 Yb1 OW12 139.81(16) . . ?
O4 Yb1 OW12 75.37(15) . . ?
O1 Yb1 OW11 75.78(16) . . ?
O2 Yb1 OW11 77.20(17) . . ?
O3 Yb1 OW11 138.58(16) . . ?
O4 Yb1 OW11 141.66(16) . . ?
OW12 Yb1 OW11 69.37(19) . . ?
O1 Yb1 O11 131.28(15) . . ?
O2 Yb1 O11 145.77(15) . . ?
O3 Yb1 O11 76.81(16) . . ?
O4 Yb1 O11 86.37(15) . . ?
OW12 Yb1 O11 71.00(17) . . ?
OW11 Yb1 O11 95.83(19) . . ?
O1 Yb1 O 64.78(9) . . ?
O2 Yb1 O 65.09(9) . . ?
O3 Yb1 O 64.76(9) . . ?
O4 Yb1 O 64.63(10) . . ?
OW12 Yb1 O 127.08(11) . . ?
OW11 Yb1 O 128.62(13) . . ?
O11 Yb1 O 134.82(13) . . ?
O1 Yb1 O12 82.15(15) . . ?
O2 Yb1 O12 145.13(16) . . ?
O3 Yb1 O12 74.91(16) . . ?
O4 Yb1 O12 133.81(15) . . ?
OW12 Yb1 O12 101.40(18) . . ?
OW11 Yb1 O12 69.45(19) . . ?
O11 Yb1 O12 50.92(17) . . ?
O Yb1 O12 131.18(14) . . ?
O1 Yb1 N1 107.08(15) . . ?
O2 Yb1 N1 154.87(14) . . ?
O3 Yb1 N1 75.24(14) . . ?
O4 Yb1 N1 110.70(15) . . ?
OW12 Yb1 N1 85.19(16) . . ?
OW11 Yb1 N1 81.26(17) . . ?
O11 Yb1 N1 25.47(16) . . ?
O Yb1 N1 139.96(11) . . ?
O12 Yb1 N1 25.48(16) . . ?
O1 Yb1 Yb3 98.79(9) . . ?
O2 Yb1 Yb3 41.06(9) . . ?
O3 Yb1 Yb3 98.81(9) . . ?
O4 Yb1 Yb3 41.35(10) . . ?
OW12 Yb1 Yb3 82.05(11) . . ?
OW11 Yb1 Yb3 117.13(14) . . ?
O11 Yb1 Yb3 126.29(12) . . ?
O Yb1 Yb3 45.035(5) . . ?
O12 Yb1 Yb3 173.41(13) . . ?
N1 Yb1 Yb3 151.57(11) . . ?
O1 Yb1 Yb2 41.69(9) . . ?
O2 Yb1 Yb2 41.14(10) . . ?
O3 Yb1 Yb2 98.67(10) . . ?
O4 Yb1 Yb2 98.35(10) . . ?
OW12 Yb1 Yb2 115.35(12) . . ?
OW11 Yb1 Yb2 83.86(13) . . ?
O11 Yb1 Yb2 172.82(11) . . ?
O Yb1 Yb2 44.784(5) . . ?
O12 Yb1 Yb2 122.76(12) . . ?
N1 Yb1 Yb2 148.22(11) . . ?
Yb3 Yb1 Yb2 59.541(6) . . ?
O2 Yb2 O3 80.96(13) . 2_666 ?
O2 Yb2 O4 131.12(13) . 2_666 ?
O3 Yb2 O4 79.65(13) 2_666 2_666 ?
O2 Yb2 O1 79.81(14) . . ?
O3 Yb2 O1 130.62(13) 2_666 . ?
O4 Yb2 O1 79.77(13) 2_666 . ?
O2 Yb2 OW21 75.16(14) . . ?
O3 Yb2 OW21 140.08(14) 2_666 . ?
O4 Yb2 OW21 139.66(15) 2_666 . ?
O1 Yb2 OW21 75.90(15) . . ?
O2 Yb2 O 65.78(9) . . ?
O3 Yb2 O 65.51(9) 2_666 . ?
O4 Yb2 O 65.34(9) 2_666 . ?
O1 Yb2 O 65.11(9) . . ?
OW21 Yb2 O 128.19(12) . . ?
O2 Yb2 OW22 79.59(15) . . ?
O3 Yb2 OW22 74.61(14) 2_666 . ?
O4 Yb2 OW22 135.62(15) 2_666 . ?
O1 Yb2 OW22 143.60(14) . . ?
OW21 Yb2 OW22 69.98(16) . . ?
O Yb2 OW22 129.96(11) . . ?
O2 Yb2 O21 143.69(14) . . ?
O3 Yb2 O21 132.16(14) 2_666 . ?
O4 Yb2 O21 77.19(15) 2_666 . ?
O1 Yb2 O21 85.14(15) . . ?
OW21 Yb2 O21 69.17(16) . . ?
O Yb2 O21 135.01(12) . . ?
OW22 Yb2 O21 94.15(17) . . ?
O2 Yb2 O22 147.11(14) . . ?
O3 Yb2 O22 82.55(13) 2_666 . ?
O4 Yb2 O22 72.67(14) 2_666 . ?
O1 Yb2 O22 131.65(14) . . ?
OW21 Yb2 O22 100.78(15) . . ?
O Yb2 O22 130.46(10) . . ?
OW22 Yb2 O22 68.66(16) . . ?
O21 Yb2 O22 50.75(14) . . ?
O2 Yb2 N2 154.47(13) . . ?
O3 Yb2 N2 107.86(14) 2_666 . ?
O4 Yb2 N2 74.41(13) 2_666 . ?
O1 Yb2 N2 108.95(14) . . ?
OW21 Yb2 N2 83.66(15) . . ?
O Yb2 N2 139.75(10) . . ?
OW22 Yb2 N2 79.88(16) . . ?
O21 Yb2 N2 25.19(14) . . ?
O22 Yb2 N2 25.60(13) . . ?
O2 Yb2 Yb3 41.46(9) . . ?
O3 Yb2 Yb3 42.28(10) 2_666 . ?
O4 Yb2 Yb3 99.81(9) 2_666 . ?
O1 Yb2 Yb3 99.02(10) . . ?
OW21 Yb2 Yb3 115.35(11) . . ?
O Yb2 Yb3 45.409(5) . . ?
OW22 Yb2 Yb3 84.71(12) . . ?
O21 Yb2 Yb3 174.42(10) . . ?
O22 Yb2 Yb3 123.99(9) . . ?
N2 Yb2 Yb3 149.59(10) . . ?
O2 Yb2 Yb1 41.27(9) . . ?
O3 Yb2 Yb1 100.01(10) 2_666 . ?
O4 Yb2 Yb1 99.67(10) 2_666 . ?
O1 Yb2 Yb1 41.28(10) . . ?
OW21 Yb2 Yb1 82.55(12) . . ?
O Yb2 Yb1 45.640(5) . . ?
OW22 Yb2 Yb1 119.84(12) . . ?
O21 Yb2 Yb1 124.74(11) . . ?
O22 Yb2 Yb1 171.47(11) . . ?
N2 Yb2 Yb1 149.67(10) . . ?
Yb3 Yb2 Yb1 60.178(6) . . ?
O2 Yb3 O4 80.53(13) . . ?
O2 Yb3 O3 80.77(13) . 2_666 ?
O4 Yb3 O3 130.59(13) . 2_666 ?
O2 Yb3 O1 130.57(13) . 2_666 ?
O4 Yb3 O1 79.93(14) . 2_666 ?
O3 Yb3 O1 78.53(14) 2_666 2_666 ?
O2 Yb3 OW32 74.31(14) . . ?
O4 Yb3 OW32 139.04(16) . . ?
O3 Yb3 OW32 76.61(15) 2_666 . ?
O1 Yb3 OW32 140.62(16) 2_666 . ?
O2 Yb3 O 65.72(9) . . ?
O4 Yb3 O 65.44(9) . . ?
O3 Yb3 O 65.17(9) 2_666 . ?
O1 Yb3 O 64.85(9) 2_666 . ?
OW32 Yb3 O 127.68(11) . . ?
O2 Yb3 O33 142.80(14) . . ?
O4 Yb3 O33 132.67(14) . . ?
O3 Yb3 O33 85.33(15) 2_666 . ?
O1 Yb3 O33 79.06(16) 2_666 . ?
OW32 Yb3 O33 68.94(16) . . ?
O Yb3 O33 136.55(14) . . ?
O2 Yb3 OW31 80.75(15) . . ?
O4 Yb3 OW31 74.81(16) . . ?
O3 Yb3 OW31 144.83(15) 2_666 . ?
O1 Yb3 OW31 135.26(15) 2_666 . ?
OW32 Yb3 OW31 69.69(18) . . ?
O Yb3 OW31 130.89(12) . . ?
O33 Yb3 OW31 91.67(18) . . ?
O2 Yb3 O32 147.89(15) . . ?
O4 Yb3 O32 81.78(14) . . ?
O3 Yb3 O32 130.54(15) 2_666 . ?
O1 Yb3 O32 71.49(15) 2_666 . ?
OW32 Yb3 O32 103.22(15) . . ?
O Yb3 O32 128.59(11) . . ?
O33 Yb3 O32 51.38(16) . . ?
OW31 Yb3 O32 68.83(16) . . ?
O2 Yb3 N3 156.00(14) . . ?
O4 Yb3 N3 107.09(15) . . ?
O3 Yb3 N3 108.42(15) 2_666 . ?
O1 Yb3 N3 73.42(14) 2_666 . ?
OW32 Yb3 N3 86.10(15) . . ?
O Yb3 N3 138.26(10) . . ?
O33 Yb3 N3 25.84(15) . . ?
OW31 Yb3 N3 79.51(16) . . ?
O32 Yb3 N3 25.54(16) . . ?
O2 Yb3 Yb2 41.59(10) . . ?
O4 Yb3 Yb2 99.58(9) . . ?
O3 Yb3 Yb2 41.95(9) 2_666 . ?
O1 Yb3 Yb2 98.70(10) 2_666 . ?
OW32 Yb3 Yb2 82.47(11) . . ?
O Yb3 Yb2 45.212(5) . . ?
O33 Yb3 Yb2 125.23(12) . . ?
OW31 Yb3 Yb2 121.34(11) . . ?
O32 Yb3 Yb2 169.79(11) . . ?
N3 Yb3 Yb2 150.08(12) . . ?
O2 Yb3 Yb1 41.32(9) . . ?
O4 Yb3 Yb1 41.89(9) . . ?
O3 Yb3 Yb1 99.80(9) 2_666 . ?
O1 Yb3 Yb1 99.69(9) 2_666 . ?
OW32 Yb3 Yb1 114.25(11) . . ?
O Yb3 Yb1 45.697(5) . . ?
O33 Yb3 Yb1 174.42(11) . . ?
OW31 Yb3 Yb1 85.41(12) . . ?
O32 Yb3 Yb1 123.04(11) . . ?
N3 Yb3 Yb1 148.58(12) . . ?
Yb2 Yb3 Yb1 60.282(6) . . ?
Yb2 O Yb2 180.0 2_666 . ?
Yb2 O Yb3 89.379(7) 2_666 2_666 ?
Yb2 O Yb3 90.621(7) . 2_666 ?
Yb2 O Yb3 90.621(7) 2_666 . ?
Yb2 O Yb3 89.379(7) . . ?
Yb3 O Yb3 180.0 2_666 . ?
Yb2 O Yb1 89.576(7) 2_666 2_666 ?
Yb2 O Yb1 90.424(7) . 2_666 ?
Yb3 O Yb1 89.268(7) 2_666 2_666 ?
Yb3 O Yb1 90.732(7) . 2_666 ?
Yb2 O Yb1 90.424(7) 2_666 . ?
Yb2 O Yb1 89.576(7) . . ?
Yb3 O Yb1 90.732(7) 2_666 . ?
Yb3 O Yb1 89.268(7) . . ?
Yb1 O Yb1 180.0 2_666 . ?
Yb1 O1 Yb2 97.03(14) . . ?
Yb1 O1 Yb3 98.33(14) . 2_666 ?
Yb2 O1 Yb3 96.70(14) . 2_666 ?
Yb3 O2 Yb2 96.94(14) . . ?
Yb3 O2 Yb1 97.61(13) . . ?
Yb2 O2 Yb1 97.58(14) . . ?
Yb2 O3 Yb1 97.79(14) 2_666 . ?
Yb2 O3 Yb3 95.77(14) 2_666 2_666 ?
Yb1 O3 Yb3 97.94(14) . 2_666 ?
Yb3 O4 Yb2 97.57(14) . 2_666 ?
Yb3 O4 Yb1 96.76(14) . . ?
Yb2 O4 Yb1 97.40(14) 2_666 . ?
O13 N1 O12 122.9(6) . . ?
O13 N1 O11 121.8(6) . . ?
O12 N1 O11 115.3(5) . . ?
O13 N1 Yb1 175.6(5) . . ?
O12 N1 Yb1 58.9(3) . . ?
O11 N1 Yb1 56.4(3) . . ?
N1 O11 Yb1 98.1(4) . . ?
N1 O12 Yb1 95.6(4) . . ?
O23 N2 O21 121.3(5) . . ?
O23 N2 O22 122.2(5) . . ?
O21 N2 O22 116.5(5) . . ?
O23 N2 Yb2 175.6(4) . . ?
O21 N2 Yb2 55.6(3) . . ?
O22 N2 Yb2 61.1(3) . . ?
N2 O21 Yb2 99.2(3) . . ?
N2 O22 Yb2 93.3(3) . . ?
O31 N3 O32 122.8(6) . . ?
O31 N3 O33 121.0(6) . . ?
O32 N3 O33 116.2(5) . . ?
O31 N3 Yb3 178.4(5) . . ?
O32 N3 Yb3 58.8(3) . . ?
O33 N3 Yb3 57.4(3) . . ?
N3 O32 Yb3 95.7(3) . . ?
N3 O33 Yb3 96.8(3) . . ?
O42 N4 O41 121.0(7) . . ?
O42 N4 O43 120.7(8) . . ?
O41 N4 O43 118.2(7) . . ?

loop_
_geom_bond_atom_site_label_1
_geom_bond_atom_site_label_2
_geom_bond_distance
_geom_bond_site_symmetry_2
_geom_bond_publ_flag
Yb1 O1 2.289(4) . ?
Yb1 O2 2.292(4) . ?
Yb1 O3 2.308(4) . ?
Yb1 O4 2.313(4) . ?
Yb1 OW12 2.412(5) . ?
Yb1 OW11 2.457(5) . ?
Yb1 O11 2.457(5) . ?
Yb1 O 2.4623(2) . ?
Yb1 O12 2.513(5) . ?
Yb1 N1 2.919(5) . ?
Yb1 Yb3 3.4403(3) . ?
Yb1 Yb2 3.4438(3) . ?
Yb2 O2 2.286(4) . ?
Yb2 O3 2.297(4) 2_666 ?
Yb2 O4 2.305(4) 2_666 ?
Yb2 O1 2.308(4) . ?
Yb2 OW21 2.410(4) . ?
Yb2 O 2.4260(2) . ?
Yb2 OW22 2.427(4) . ?
Yb2 O21 2.447(5) . ?
Yb2 O22 2.566(5) . ?
Yb2 N2 2.927(5) . ?
Yb2 Yb3 3.4181(3) . ?
Yb3 O2 2.280(4) . ?
Yb3 O4 2.289(4) . ?
Yb3 O3 2.311(4) 2_666 ?
Yb3 O1 2.316(4) 2_666 ?
Yb3 OW32 2.372(4) . ?
Yb3 O 2.4343(2) . ?
Yb3 O33 2.457(4) . ?
Yb3 OW31 2.473(5) . ?
Yb3 O32 2.490(4) . ?
Yb3 N3 2.896(5) . ?
O Yb2 2.4260(2) 2_666 ?
O Yb3 2.4343(2) 2_666 ?
O Yb1 2.4623(2) 2_666 ?
O1 Yb3 2.316(4) 2_666 ?
O3 Yb2 2.297(4) 2_666 ?
O3 Yb3 2.311(4) 2_666 ?
O4 Yb2 2.305(4) 2_666 ?
N1 O13 1.226(7) . ?
N1 O12 1.262(7) . ?
N1 O11 1.268(7) . ?
N2 O23 1.238(7) . ?
N2 O21 1.262(7) . ?
N2 O22 1.267(6) . ?
N3 O31 1.221(6) . ?
N3 O32 1.255(7) . ?
N3 O33 1.271(7) . ?
N4 O42 1.226(8) . ?
N4 O41 1.253(9) . ?
N4 O43 1.258(9) . ?
